data_7057458
loop_
_publ_author_name
'El-Massaoudi, Mohamed'
'Radi, Smaail'
'Salhi, Amin'
'Mabkhot, Yahia N.'
'Al-Showiman, Salim S.'
'Ghabbour, Hazem A.'
'Adarsh, N. N.'
'Garcia, Yann'

_publ_section_title
;
 Novel 1D coordination polymers built from acyclic cryptate containing
 bis(1H-1,2,4-triazole) ligands and featuring coordinated counteranions
;
_journal_issue 14
_journal_name_full 'New Journal of Chemistry'
_journal_page_first 11324
_journal_paper_doi 10.1039/C8NJ00799C
_journal_volume 42
_journal_year 2018
_chemical_formula_moiety 'C24 H40 B2 F8 N12 O6 Zn'
_chemical_formula_sum 'C24 H40 B2 F8 N12 O6 Zn'
_chemical_formula_weight 831.67
_space_group_crystal_system monoclinic
_space_group_IT_number 12
_space_group_name_Hall '-C 2y'
_space_group_name_H-M_alt 'C 1 2/m 1'
_symmetry_space_group_name_Hall '-C 2y'
_symmetry_space_group_name_H-M 'C 1 2/m 1'
_atom_sites_solution_hydrogens geom
_audit_creation_date 2018-05-01
_audit_creation_method
;
Olex2 1.2-dev
(compiled 2018.04.18 svn.r3501 for OlexSys, GUI svn.r5356)
;
_audit_update_record
;
2018-05-04 deposited with the CCDC.
2018-05-08 downloaded from the CCDC.
;
_cell_angle_alpha 90
_cell_angle_beta 109.629(5)
_cell_angle_gamma 90
_cell_formula_units_Z 2
_cell_length_a 14.0391(17)
_cell_length_b 16.899(2)
_cell_length_c 8.8800(14)
_cell_measurement_reflns_used 1815
_cell_measurement_temperature 293(2)
_cell_measurement_theta_max 24.985
_cell_measurement_theta_min 2.410
_cell_volume 1984.3(5)
_computing_cell_refinement 'Bruker SAINT'
_computing_data_collection 'Bruker APEX2'
_computing_data_reduction 'Bruker SAINT'
_computing_molecular_graphics 'Olex2 (Dolomanov et al., 2009)'
_computing_publication_material 'Olex2 (Dolomanov et al., 2009)'
_computing_structure_refinement 'ShelXL (Sheldrick, 2015)'
_computing_structure_solution 'SHELXT 2014/5 (Sheldrick, 2014)'
_diffrn_ambient_temperature 293(2)
_diffrn_measured_fraction_theta_full 0.999
_diffrn_measured_fraction_theta_max 0.999
_diffrn_measurement_device_type 'Bruker APEX-II CCD'
_diffrn_measurement_method '\f and \w scans'
_diffrn_radiation_type MoK\a
_diffrn_radiation_wavelength 0.71073
_diffrn_reflns_av_R_equivalents 0.1170
_diffrn_reflns_av_unetI/netI 0.0506
_diffrn_reflns_Laue_measured_fraction_full 0.999
_diffrn_reflns_Laue_measured_fraction_max 0.999
_diffrn_reflns_limit_h_max 16
_diffrn_reflns_limit_h_min -16
_diffrn_reflns_limit_k_max 20
_diffrn_reflns_limit_k_min -20
_diffrn_reflns_limit_l_max 10
_diffrn_reflns_limit_l_min -10
_diffrn_reflns_number 29736
_diffrn_reflns_point_group_measured_fraction_full 0.999
_diffrn_reflns_point_group_measured_fraction_max 0.999
_diffrn_reflns_theta_full 24.985
_diffrn_reflns_theta_max 24.985
_diffrn_reflns_theta_min 2.410
_exptl_absorpt_coefficient_mu 0.707
_exptl_absorpt_correction_T_max 0.8314
_exptl_absorpt_correction_T_min 0.8125
_exptl_absorpt_correction_type multi-scan
_exptl_absorpt_process_details sadabs
_exptl_crystal_colour blue
_exptl_crystal_colour_primary blue
_exptl_crystal_density_diffrn 1.392
_exptl_crystal_description block
_exptl_crystal_F_000 856
_exptl_crystal_size_max 0.231
_exptl_crystal_size_mid 0.178
_exptl_crystal_size_min 0.036
_refine_diff_density_max 0.357
_refine_diff_density_min -0.269
_refine_diff_density_rms 0.058
_refine_ls_extinction_method none
_refine_ls_goodness_of_fit_ref 1.095
_refine_ls_hydrogen_treatment constr
_refine_ls_matrix_type full
_refine_ls_number_parameters 145
_refine_ls_number_reflns 1814
_refine_ls_number_restraints 81
_refine_ls_restrained_S_all 1.102
_refine_ls_R_factor_all 0.0794
_refine_ls_R_factor_gt 0.0573
_refine_ls_shift/su_max 0.001
_refine_ls_shift/su_mean 0.000
_refine_ls_structure_factor_coef Fsqd
_refine_ls_weighting_details 'w=1/[\s^2^(Fo^2^)+(0.0504P)^2^+3.6174P] where P=(Fo^2^+2Fc^2^)/3'
_refine_ls_weighting_scheme calc
_refine_ls_wR_factor_gt 0.1172
_refine_ls_wR_factor_ref 0.1258
_reflns_Friedel_coverage 0.000
_reflns_number_gt 1473
_reflns_number_total 1814
_reflns_threshold_expression 'I > 2\s(I)'
_cod_data_source_file c8nj00799c2.cif
_cod_data_source_block 2
_cod_depositor_comments 'Adding full bibliography for 7057458--7057459.cif.'
_cod_database_code 7057458
_shelx_shelxl_version_number 2017/1
_shelx_space_group_comment
;
The symmetry employed for this shelxl refinement is uniquely defined
by the following loop, which should always be used as a source of
symmetry information in preference to the above space-group names.
They are only intended as comments.
;
_shelx_estimated_absorpt_t_max 0.975
_shelx_estimated_absorpt_t_min 0.854
_exptl_absorpt_special_details sadabs
_olex2_refinement_description
;
1. Fixed Uiso
 At 1.2 times of:
  All C(H) groups, All C(H,H) groups
2. Restrained distances
 B2-F3 \\sim B2-F4 \\sim B2-F5 \\sim B2-F6
 with sigma of 0.02
 F3-F4 \\sim F4-F5 \\sim F5-F6 \\sim F6-F3 \\sim F4-F6 \\sim F3-F5
 with sigma of 0.04
3. Uiso/Uaniso restraints and constraints
B2 \\sim F3 \\sim F4 \\sim F5 \\sim F6: within 2A with sigma of 0.04 and sigma
for terminal atoms of 0.08
Uanis(B2) \\sim Ueq: with sigma of 0.01 and sigma for terminal atoms of 0.02
4. Rigid body (RIGU) restrains
 B2, F3, F4, F5, F6
 with sigma for 1-2 distances of 0.01 and sigma for 1-3 distances of 0.01
5. Others
 Fixed Sof: B2(0.5) F3(0.5) F4(0.5) F5(0.5) F6(0.5)
6.a Secondary CH2 refined with riding coordinates:
 C3(H3A,H3B), C4(H4A,H4B), C5(H5A,H5B), C6(H6A,H6B)
6.b Aromatic/amide H refined with riding coordinates:
 C1(H1), C2(H2)
;
_olex2_submission_special_instructions 'No special instructions were received'

loop_
_space_group_symop_operation_xyz
'x, y, z'
'-x, y, -z'
'x+1/2, y+1/2, z'
'-x+1/2, y+1/2, -z'
'-x, -y, -z'
'x, -y, z'
'-x+1/2, -y+1/2, -z'
'x+1/2, -y+1/2, z'

loop_
_atom_site_label
_atom_site_type_symbol
_atom_site_fract_x
_atom_site_fract_y
_atom_site_fract_z
_atom_site_U_iso_or_equiv
_atom_site_adp_type
_atom_site_occupancy
_atom_site_site_symmetry_order
_atom_site_calc_flag
_atom_site_refinement_flags_posn
_atom_site_refinement_flags_adp
_atom_site_refinement_flags_occupancy
_atom_site_disorder_assembly
_atom_site_disorder_group
Zn1 Zn 0.000000 0.000000 -0.500000 0.0358(3) Uani 1 4 d S T P . .
O1 O -0.36765(19) -0.20283(17) -0.6839(3) 0.0552(7) Uani 1 1 d . . . . .
O2 O -0.500000 -0.1666(2) -0.500000 0.0553(10) Uani 1 2 d S T P . .
N1 N -0.0835(2) -0.09034(16) -0.6518(3) 0.0382(7) Uani 1 1 d . . . . .
N2 N -0.1559(3) -0.16910(19) -0.8616(4) 0.0579(10) Uani 1 1 d . . . . .
N3 N -0.1733(2) -0.19648(16) -0.7299(3) 0.0361(7) Uani 1 1 d . . . . .
C1 C -0.1298(3) -0.1496(2) -0.6085(4) 0.0416(9) Uani 1 1 d . . . . .
H1 H -0.131324 -0.157082 -0.505574 0.050 Uiso 1 1 calc R . . . .
C2 C -0.1012(3) -0.1060(2) -0.8088(4) 0.0528(11) Uani 1 1 d . . . . .
H2 H -0.076537 -0.074439 -0.873262 0.063 Uiso 1 1 calc R . . . .
C3 C -0.2343(3) -0.2675(2) -0.7387(4) 0.0458(10) Uani 1 1 d . . . . .
H3A H -0.216904 -0.290980 -0.633222 0.055 Uiso 1 1 calc R . . . .
H3B H -0.219259 -0.305783 -0.808914 0.055 Uiso 1 1 calc R . . . .
C4 C -0.3447(3) -0.2488(3) -0.7998(5) 0.0549(11) Uani 1 1 d . . . . .
H4A H -0.361481 -0.219662 -0.899486 0.066 Uiso 1 1 calc R . . . .
H4B H -0.383903 -0.297292 -0.819467 0.066 Uiso 1 1 calc R . . . .
C5 C -0.4650(3) -0.1693(3) -0.7446(5) 0.0638(12) Uani 1 1 d . . . . .
H5A H -0.515309 -0.210998 -0.776837 0.077 Uiso 1 1 calc R . . . .
H5B H -0.470367 -0.137405 -0.837949 0.077 Uiso 1 1 calc R . . . .
C6 C -0.4841(4) -0.1193(3) -0.6204(6) 0.0660(12) Uani 1 1 d . . . . .
H6A H -0.426728 -0.084688 -0.573186 0.079 Uiso 1 1 calc R . . . .
H6B H -0.543195 -0.086534 -0.669289 0.079 Uiso 1 1 calc R . . . .
B2 B 0.1681(5) -0.0008(10) -0.7187(8) 0.0503(18) Uani 0.5 1 d D U . A -1
F3 F 0.1948(12) -0.0746(7) -0.716(2) 0.186(6) Uani 0.5 1 d D U . A -1
F4 F 0.1131(9) 0.0222(8) -0.8653(8) 0.185(7) Uani 0.5 1 d D U . A -1
F5 F 0.1071(4) 0.009(2) -0.6319(6) 0.101(4) Uani 0.5 1 d D U . A -1
F6 F 0.2438(9) 0.0468(9) -0.665(3) 0.233(9) Uani 0.5 1 d D U . A -1

loop_
_atom_site_aniso_label
_atom_site_aniso_U_11
_atom_site_aniso_U_22
_atom_site_aniso_U_33
_atom_site_aniso_U_23
_atom_site_aniso_U_13
_atom_site_aniso_U_12
Zn1 0.0379(5) 0.0294(5) 0.0339(5) 0.000 0.0039(4) 0.000
O1 0.0435(16) 0.0769(19) 0.0464(16) -0.0105(14) 0.0167(13) -0.0027(14)
O2 0.062(3) 0.051(2) 0.062(3) 0.000 0.034(2) 0.000
N1 0.0460(18) 0.0341(16) 0.0335(17) 0.0019(13) 0.0120(14) -0.0014(14)
N2 0.092(3) 0.049(2) 0.0363(18) -0.0080(16) 0.0269(18) -0.0219(19)
N3 0.0422(17) 0.0341(16) 0.0341(16) -0.0032(13) 0.0157(14) -0.0042(13)
C1 0.047(2) 0.047(2) 0.0311(19) -0.0043(17) 0.0140(17) -0.0084(18)
C2 0.082(3) 0.043(2) 0.038(2) -0.0027(18) 0.026(2) -0.014(2)
C3 0.053(2) 0.040(2) 0.046(2) -0.0101(18) 0.0193(19) -0.0132(18)
C4 0.053(3) 0.068(3) 0.044(2) -0.020(2) 0.0163(19) -0.019(2)
C5 0.056(3) 0.082(3) 0.055(3) 0.008(2) 0.022(2) 0.003(2)
C6 0.069(3) 0.063(3) 0.075(3) 0.013(2) 0.037(3) 0.007(2)
B2 0.060(4) 0.043(4) 0.057(4) -0.010(9) 0.031(3) 0.011(8)
F3 0.247(17) 0.067(6) 0.272(16) -0.026(8) 0.125(13) 0.072(9)
F4 0.327(11) 0.17(2) 0.073(4) 0.049(8) 0.084(6) 0.052(11)
F5 0.101(3) 0.133(13) 0.099(3) -0.007(8) 0.071(3) 0.024(9)
F6 0.095(7) 0.157(14) 0.42(2) 0.024(12) 0.052(9) -0.054(7)

loop_
_atom_type_symbol
_atom_type_description
_atom_type_scat_dispersion_real
_atom_type_scat_dispersion_imag
_atom_type_scat_source
C C 0.0033 0.0016 'International Tables Vol C Tables 4.2.6.8 and 6.1.1.4'
H H 0.0000 0.0000 'International Tables Vol C Tables 4.2.6.8 and 6.1.1.4'
B B 0.0013 0.0007 'International Tables Vol C Tables 4.2.6.8 and 6.1.1.4'
F F 0.0171 0.0103 'International Tables Vol C Tables 4.2.6.8 and 6.1.1.4'
N N 0.0061 0.0033 'International Tables Vol C Tables 4.2.6.8 and 6.1.1.4'
O O 0.0106 0.0060 'International Tables Vol C Tables 4.2.6.8 and 6.1.1.4'
Zn Zn 0.2839 1.4301 'International Tables Vol C Tables 4.2.6.8 and 6.1.1.4'

loop_
_geom_angle_atom_site_label_1
_geom_angle_atom_site_label_2
_geom_angle_atom_site_label_3
_geom_angle
_geom_angle_site_symmetry_1
_geom_angle_site_symmetry_3
N1 Zn1 N1 180.0 . 5_554
N1 Zn1 N1 180.0 6 2_554
N1 Zn1 N1 87.44(15) . 2_554
N1 Zn1 N1 92.56(15) . 6
N1 Zn1 N1 87.44(15) 5_554 6
N1 Zn1 N1 92.56(15) 5_554 2_554
N1 Zn1 F5 87.7(7) 5_554 .
N1 Zn1 F5 93.2(6) 2_554 .
N1 Zn1 F5 86.8(6) 6 .
N1 Zn1 F5 92.3(7) . .
C5 O1 C4 111.8(3) . .
C6 O2 C6 111.0(5) . 2_454
C1 N1 Zn1 125.7(2) . .
C1 N1 C2 102.4(3) . .
C2 N1 Zn1 131.8(2) . .
C2 N2 N3 103.0(3) . .
N2 N3 C3 120.5(3) . .
C1 N3 N2 109.5(3) . .
C1 N3 C3 130.0(3) . .
N1 C1 H1 124.5 . .
N3 C1 N1 110.9(3) . .
N3 C1 H1 124.5 . .
N1 C2 H2 122.9 . .
N2 C2 N1 114.2(3) . .
N2 C2 H2 122.9 . .
N3 C3 H3A 109.4 . .
N3 C3 H3B 109.4 . .
N3 C3 C4 111.3(3) . .
H3A C3 H3B 108.0 . .
C4 C3 H3A 109.4 . .
C4 C3 H3B 109.4 . .
O1 C4 C3 108.3(3) . .
O1 C4 H4A 110.0 . .
O1 C4 H4B 110.0 . .
C3 C4 H4A 110.0 . .
C3 C4 H4B 110.0 . .
H4A C4 H4B 108.4 . .
O1 C5 H5A 109.7 . .
O1 C5 H5B 109.7 . .
O1 C5 C6 109.8(3) . .
H5A C5 H5B 108.2 . .
C6 C5 H5A 109.7 . .
C6 C5 H5B 109.7 . .
O2 C6 C5 110.8(4) . .
O2 C6 H6A 109.5 . .
O2 C6 H6B 109.5 . .
C5 C6 H6A 109.5 . .
C5 C6 H6B 109.5 . .
H6A C6 H6B 108.1 . .
F3 B2 F4 111.5(12) . .
F3 B2 F5 109.8(16) . .
F4 B2 F5 104.7(8) . .
F6 B2 F3 113.3(11) . .
F6 B2 F4 108.3(13) . .
F6 B2 F5 108.7(14) . .
B2 F5 Zn1 169(2) . .

loop_
_geom_bond_atom_site_label_1
_geom_bond_atom_site_label_2
_geom_bond_distance
_geom_bond_site_symmetry_2
Zn1 N1 2.112(3) .
Zn1 N1 2.112(3) 6
Zn1 N1 2.112(3) 5_554
Zn1 N1 2.112(3) 2_554
Zn1 F5 2.200(5) .
O1 C4 1.410(4) .
O1 C5 1.409(5) .
O2 C6 1.412(5) 2_454
O2 C6 1.412(5) .
N1 C1 1.319(4) .
N1 C2 1.357(4) .
N2 N3 1.353(4) .
N2 C2 1.306(5) .
N3 C1 1.312(4) .
N3 C3 1.461(4) .
C1 H1 0.9300 .
C2 H2 0.9300 .
C3 H3A 0.9700 .
C3 H3B 0.9700 .
C3 C4 1.494(5) .
C4 H4A 0.9700 .
C4 H4B 0.9700 .
C5 H5A 0.9700 .
C5 H5B 0.9700 .
C5 C6 1.484(6) .
C6 H6A 0.9700 .
C6 H6B 0.9700 .
B2 F3 1.301(12) .
B2 F4 1.329(10) .
B2 F5 1.340(8) .
B2 F6 1.289(11) .

loop_
_geom_torsion_atom_site_label_1
_geom_torsion_atom_site_label_2
_geom_torsion_atom_site_label_3
_geom_torsion_atom_site_label_4
_geom_torsion
_geom_torsion_site_symmetry_1
Zn1 N1 C1 N3 -178.7(2) .
Zn1 N1 C2 N2 178.8(3) .
O1 C5 C6 O2 -72.9(4) .
N2 N3 C1 N1 0.5(4) .
N2 N3 C3 C4 -82.5(4) .
N3 N2 C2 N1 -0.9(5) .
N3 C3 C4 O1 -67.9(4) .
C1 N1 C2 N2 1.2(5) .
C1 N3 C3 C4 96.2(4) .
C2 N1 C1 N3 -1.0(4) .
C2 N2 N3 C1 0.3(4) .
C2 N2 N3 C3 179.2(3) .
C3 N3 C1 N1 -178.3(3) .
C4 O1 C5 C6 -178.0(4) .
C5 O1 C4 C3 168.0(3) .
C6 O2 C6 C5 178.6(4) 2_454
F3 B2 F5 Zn1 -25(4) .
F4 B2 F5 Zn1 94(4) .
F6 B2 F5 Zn1 -150(4) .
